data_4133360
loop_
_publ_author_name
'Zhang, Congcong'
'Hou, Guohua'
'Zi, Guofu'
'Ding, Wanjian'
'Walter, Marc D.'

_publ_section_title
;
 A Base-Free Terminal Actinide Phosphinidene Metallocene: Synthesis,
 Structure, Reactivity, and Computational Studies.
;
_journal_issue 43
_journal_name_full 'Journal of the American Chemical Society'
_journal_page_first 14511
_journal_page_last 14525
_journal_paper_doi 10.1021/jacs.8b09746
_journal_volume 140
_journal_year 2018
_chemical_formula_moiety 'C60 H91 N2 P Th, C6 H6'
_chemical_formula_sum 'C66 H97 N2 P Th'
_chemical_formula_weight 1181.46
_space_group_crystal_system triclinic
_space_group_IT_number 2
_space_group_name_Hall '-P 1'
_space_group_name_H-M_alt 'P -1'
_atom_sites_solution_hydrogens geom
_audit_creation_date 2018-03-21
_audit_creation_method
;
Olex2 1.2
(compiled 2017.03.28 svn.r3405 for OlexSys, GUI svn.r5337)
;
_cell_angle_alpha 99.847(2)
_cell_angle_beta 97.762(2)
_cell_angle_gamma 96.856(2)
_cell_formula_units_Z 2
_cell_length_a 12.4141(3)
_cell_length_b 14.2991(4)
_cell_length_c 18.8879(4)
_cell_measurement_reflns_used 10582
_cell_measurement_temperature 99.98(10)
_cell_measurement_theta_max 72.7230
_cell_measurement_theta_min 4.0040
_cell_volume 3238.10(14)
_computing_cell_refinement 'CrysAlisPro 1.171.39.32a (Rigaku OD, 2017)'
_computing_data_collection 'CrysAlisPro 1.171.39.32a (Rigaku OD, 2017)'
_computing_data_reduction 'CrysAlisPro 1.171.39.32a (Rigaku OD, 2017)'
_computing_molecular_graphics 'Olex2 (Dolomanov et al., 2009)'
_computing_publication_material 'Olex2 (Dolomanov et al., 2009)'
_computing_structure_refinement 'ShelXL (Sheldrick, 2015)'
_diffrn_ambient_environment N~2~
_diffrn_ambient_temperature 99.98(10)
_diffrn_detector 'CCD plate'
_diffrn_detector_area_resol_mean 5.3127
_diffrn_detector_type AtlasS2
_diffrn_measured_fraction_theta_full 0.998
_diffrn_measured_fraction_theta_max 0.969
_diffrn_measurement_details
;
List of Runs (angles in degrees, time in seconds):

  # Type    Start    End  Width  t~exp~   \w     \q     \k     \f   Frames
--------------------------------------------------------------------------
  1  \w   -117.00  -3.00   1.00    1.00    --  -41.49 -19.00  60.00  114
  2  \w   -114.00 -33.00   1.00    1.00    --  -41.49 -37.00   0.00   81
  3  \w    -80.00  -9.00   1.00    1.00    --  -41.49 125.00 150.00   71
  4  \w     27.00  72.00   1.00    1.00    --   41.49-125.00 -30.00   45
  5  \w     26.00  77.00   1.00    1.00    --   41.49 -99.00  60.00   51
  6  \w      2.00  29.00   1.00    1.00    --   41.49 -99.00 -30.00   27
  7  \w     63.00 113.00   1.00    3.00    --  107.19 -61.00-180.00   50
  8  \w     38.00 131.00   1.00    3.00    --  107.19 -30.00   0.00   93
  9  \w     31.00 133.00   1.00    3.00    --  107.19 -77.00 -60.00  102
 10  \w    101.00 178.00   1.00    3.00    --  107.19 125.00 -30.00   77
 11  \w     86.00 113.00   1.00    3.00    --  107.19-108.00  32.00   27
 12  \w    112.00 157.00   1.00    3.00    --  107.19 125.00 -60.00   45
 13  \w     81.00 175.00   1.00    3.00    --  107.19  45.00  30.00   94
 14  \w     98.00 133.00   1.00    3.00    --  107.19 -45.00  30.00   35
 15  \w     39.00  65.00   1.00    3.00    --  107.19 -77.00 -30.00   26
 16  \w     83.00 121.00   1.00    3.00    --  107.19-125.00 -60.00   38
 17  \w     51.00  78.00   1.00    3.00    --  107.19-125.00 -60.00   27
 18  \w    113.00 139.00   1.00    3.00    --  107.19 -77.00 -30.00   26
 19  \w     30.00 141.00   1.00    3.00    --  107.19 -15.00-150.00  111
 20  \w     49.00 108.00   1.00    3.00    --  107.19 -94.00 120.00   59
;
_diffrn_measurement_device 'four-circle diffractometer'
_diffrn_measurement_device_type 'SuperNova, Dual, Cu at home/near, AtlasS2'
_diffrn_measurement_method '\w scans'
_diffrn_orient_matrix_type 'CrysAlisPro convention (1999,Acta A55,543-557)'
_diffrn_orient_matrix_UB_11 0.0659630000
_diffrn_orient_matrix_UB_12 0.0929624000
_diffrn_orient_matrix_UB_13 -0.0115823000
_diffrn_orient_matrix_UB_21 -0.0531126000
_diffrn_orient_matrix_UB_22 -0.0217128000
_diffrn_orient_matrix_UB_23 -0.0807199000
_diffrn_orient_matrix_UB_31 -0.0941042000
_diffrn_orient_matrix_UB_32 0.0557140000
_diffrn_orient_matrix_UB_33 0.0195121000
_diffrn_radiation_monochromator mirror
_diffrn_radiation_probe x-ray
_diffrn_radiation_type CuK\a
_diffrn_radiation_wavelength 1.54184
_diffrn_reflns_av_R_equivalents 0.0857
_diffrn_reflns_av_unetI/netI 0.1157
_diffrn_reflns_Laue_measured_fraction_full 0.998
_diffrn_reflns_Laue_measured_fraction_max 0.969
_diffrn_reflns_limit_h_max 10
_diffrn_reflns_limit_h_min -15
_diffrn_reflns_limit_k_max 17
_diffrn_reflns_limit_k_min -17
_diffrn_reflns_limit_l_max 23
_diffrn_reflns_limit_l_min -21
_diffrn_reflns_number 22951
_diffrn_reflns_point_group_measured_fraction_full 0.998
_diffrn_reflns_point_group_measured_fraction_max 0.969
_diffrn_reflns_theta_full 67.684
_diffrn_reflns_theta_max 73.342
_diffrn_reflns_theta_min 3.597
_diffrn_source 'micro-focus sealed X-ray tube'
_diffrn_source_type 'SuperNova (Cu) X-ray Source'
_exptl_absorpt_coefficient_mu 7.920
_exptl_absorpt_correction_T_max 1.00000
_exptl_absorpt_correction_T_min 0.36646
_exptl_absorpt_correction_type multi-scan
_exptl_absorpt_process_details
;
CrysAlisPro 1.171.39.32a (Rigaku Oxford Diffraction, 2017)
Empirical absorption correction using spherical harmonics,
 implemented in SCALE3 ABSPACK scaling algorithm.
;
_exptl_crystal_colour orange
_exptl_crystal_colour_primary orange
_exptl_crystal_density_diffrn 1.212
_exptl_crystal_description block
_exptl_crystal_F_000 1224
_exptl_crystal_size_max 0.1
_exptl_crystal_size_mid 0.1
_exptl_crystal_size_min 0.08
_refine_diff_density_max 2.967
_refine_diff_density_min -3.882
_refine_diff_density_rms 0.206
_refine_ls_extinction_method none
_refine_ls_goodness_of_fit_ref 1.081
_refine_ls_hydrogen_treatment constr
_refine_ls_matrix_type full
_refine_ls_number_parameters 658
_refine_ls_number_reflns 12621
_refine_ls_number_restraints 408
_refine_ls_restrained_S_all 1.073
_refine_ls_R_factor_all 0.0719
_refine_ls_R_factor_gt 0.0596
_refine_ls_shift/su_max 0.002
_refine_ls_shift/su_mean 0.000
_refine_ls_structure_factor_coef Fsqd
_refine_ls_weighting_details 'w=1/[\s^2^(Fo^2^)+(0.0706P)^2^+4.0271P] where P=(Fo^2^+2Fc^2^)/3'
_refine_ls_weighting_scheme calc
_refine_ls_wR_factor_gt 0.1520
_refine_ls_wR_factor_ref 0.1604
_reflns_Friedel_coverage 0.000
_reflns_number_gt 10835
_reflns_number_total 12621
_reflns_threshold_expression 'I > 2\s(I)'
_cod_data_source_file ja8b09746_si_002.cif
_cod_data_source_block compound12
_cod_original_cell_volume 3238.09(14)
_cod_database_code 4133360
_shelx_shelxl_version_number 2014/7
_chemical_oxdiff_formula C1H1N1P1Th1
_shelx_space_group_comment
;
The symmetry employed for this shelxl refinement is uniquely defined
by the following loop, which should always be used as a source of
symmetry information in preference to the above space-group names.
They are only intended as comments.
;
_reflns_odcompleteness_completeness 99.97
_reflns_odcompleteness_iscentric 1
_reflns_odcompleteness_theta 66.97
_olex2_refinement_description
;
1. Fixed Uiso
 At 1.2 times of:
  All C(H) groups
 At 1.5 times of:
  All C(H,H,H) groups
2. Uiso/Uaniso restraints and constraints
Uanis(C1) \\sim Ueq, Uanis(C2) \\sim Ueq, Uanis(C3) \\sim Ueq, Uanis(C4) \\sim
Ueq, Uanis(C5) \\sim Ueq, Uanis(C6) \\sim Ueq, Uanis(C7) \\sim Ueq, Uanis(C8)
\\sim Ueq, Uanis(C9) \\sim Ueq, Uanis(C10) \\sim Ueq, Uanis(C11) \\sim Ueq,
Uanis(C12) \\sim Ueq, Uanis(C13) \\sim Ueq, Uanis(C14) \\sim Ueq, Uanis(C15)
\\sim Ueq, Uanis(C16) \\sim Ueq, Uanis(C17) \\sim Ueq, Uanis(C18) \\sim Ueq,
Uanis(C19) \\sim Ueq, Uanis(C20) \\sim Ueq, Uanis(C21) \\sim Ueq, Uanis(C22)
\\sim Ueq, Uanis(C23) \\sim Ueq, Uanis(C24) \\sim Ueq, Uanis(C25) \\sim Ueq,
Uanis(C26) \\sim Ueq, Uanis(C27) \\sim Ueq, Uanis(C28) \\sim Ueq, Uanis(C29)
\\sim Ueq, Uanis(C30) \\sim Ueq, Uanis(C31) \\sim Ueq, Uanis(C32) \\sim Ueq,
Uanis(C33) \\sim Ueq, Uanis(C34) \\sim Ueq, Uanis(C35) \\sim Ueq, Uanis(C36)
\\sim Ueq, Uanis(C37) \\sim Ueq, Uanis(C38) \\sim Ueq, Uanis(C39) \\sim Ueq,
Uanis(C40) \\sim Ueq, Uanis(C41) \\sim Ueq, Uanis(C42) \\sim Ueq, Uanis(C43)
\\sim Ueq, Uanis(C44) \\sim Ueq, Uanis(C45) \\sim Ueq, Uanis(C46) \\sim Ueq,
Uanis(C47) \\sim Ueq, Uanis(C48) \\sim Ueq, Uanis(C49) \\sim Ueq, Uanis(C50)
\\sim Ueq, Uanis(C51) \\sim Ueq, Uanis(C52) \\sim Ueq, Uanis(C53) \\sim Ueq,
Uanis(C54) \\sim Ueq, Uanis(C55) \\sim Ueq, Uanis(C56) \\sim Ueq, Uanis(C57)
\\sim Ueq, Uanis(C58) \\sim Ueq, Uanis(C59) \\sim Ueq, Uanis(C60) \\sim Ueq,
Uanis(C61) \\sim Ueq, Uanis(C62) \\sim Ueq, Uanis(C63) \\sim Ueq, Uanis(C64)
\\sim Ueq, Uanis(C65) \\sim Ueq, Uanis(C66) \\sim Ueq, Uanis(N1) \\sim Ueq,
Uanis(N2) \\sim Ueq: with sigma of 0.005 and sigma for terminal atoms of 0.02
Uanis(C18) \\sim Ueq, Uanis(C24) \\sim Ueq, Uanis(C35) \\sim Ueq, Uanis(N1)
\\sim Ueq: with sigma of 0.001 and sigma for terminal atoms of 0.002
3.a Aromatic/amide H refined with riding coordinates:
 C3(H3), C5(H5), C20(H20), C22(H22), C37(H37), C38(H38), C39(H39), C40(H40),
 C45(H45), C47(H47), C61(H61), C62(H62), C63(H63), C64(H64), C65(H65), C66(H66)
3.b Idealised Me refined as rotating group:
 C7(H7A,H7B,H7C), C8(H8A,H8B,H8C), C9(H9A,H9B,H9C), C11(H11A,H11B,H11C),
 C12(H12A,H12B,H12C), C13(H13A,H13B,H13C), C15(H15A,H15B,H15C), C16(H16A,H16B,
 H16C), C17(H17A,H17B,H17C), C24(H24A,H24B,H24C), C25(H25A,H25B,H25C), C26(H26A,
 H26B,H26C), C28(H28A,H28B,H28C), C29(H29A,H29B,H29C), C30(H30A,H30B,H30C),
 C32(H32A,H32B,H32C), C33(H33A,H33B,H33C), C34(H34A,H34B,H34C), C50(H50A,H50B,
 H50C), C51(H51A,H51B,H51C), C52(H52A,H52B,H52C), C54(H54A,H54B,H54C), C55(H55A,
 H55B,H55C), C56(H56A,H56B,H56C), C58(H58A,H58B,H58C), C59(H59A,H59B,H59C),
 C60(H60A,H60B,H60C)
;
_olex2_submission_special_instructions 'No special instructions were received'
_oxdiff_exptl_absorpt_empirical_details
;
Empirical correction (ABSPACK) includes:
- Absorption correction using spherical harmonics
- Frame scaling
;
_oxdiff_exptl_absorpt_empirical_full_max 2.224
_oxdiff_exptl_absorpt_empirical_full_min 0.201

loop_
_space_group_symop_operation_xyz
'x, y, z'
'-x, -y, -z'

loop_
_atom_site_label
_atom_site_type_symbol
_atom_site_fract_x
_atom_site_fract_y
_atom_site_fract_z
_atom_site_U_iso_or_equiv
_atom_site_adp_type
_atom_site_occupancy
_atom_site_site_symmetry_order
_atom_site_calc_flag
_atom_site_refinement_flags_posn
_atom_site_refinement_flags_adp
C1 C 0.7345(6) 0.7924(5) 0.4734(4) 0.0184(14) Uani 1 1 d . U
C2 C 0.6194(6) 0.7589(5) 0.4440(4) 0.0174(14) Uani 1 1 d . U
C3 C 0.6106(6) 0.6565(5) 0.4274(4) 0.0159(14) Uani 1 1 d . U
H3 H 0.5459 0.6158 0.4065 0.019 Uiso 1 1 calc R .
C4 C 0.7113(6) 0.6255(5) 0.4462(4) 0.0143(13) Uani 1 1 d . U
C5 C 0.7864(6) 0.7089(6) 0.4712(4) 0.0203(15) Uani 1 1 d . U
H5 H 0.8614 0.7099 0.4848 0.024 Uiso 1 1 calc R .
C6 C 0.7989(7) 0.8875(6) 0.5204(5) 0.0263(17) Uani 1 1 d . U
C7 C 0.9198(7) 0.8969(7) 0.5127(6) 0.034(2) Uani 1 1 d . U
H7A H 0.9500 0.8425 0.5260 0.050 Uiso 1 1 calc GR .
H7B H 0.9584 0.9545 0.5440 0.050 Uiso 1 1 calc GR .
H7C H 0.9272 0.8997 0.4631 0.050 Uiso 1 1 calc GR .
C8 C 0.7913(8) 0.8785(7) 0.6003(5) 0.035(2) Uani 1 1 d . U
H8A H 0.7154 0.8686 0.6063 0.053 Uiso 1 1 calc GR .
H8B H 0.8280 0.9362 0.6324 0.053 Uiso 1 1 calc GR .
H8C H 0.8256 0.8250 0.6116 0.053 Uiso 1 1 calc GR .
C9 C 0.7575(8) 0.9817(6) 0.5091(5) 0.034(2) Uani 1 1 d . U
H9A H 0.7658 0.9923 0.4611 0.050 Uiso 1 1 calc GR .
H9B H 0.7995 1.0340 0.5446 0.050 Uiso 1 1 calc GR .
H9C H 0.6814 0.9778 0.5144 0.050 Uiso 1 1 calc GR .
C10 C 0.5166(6) 0.8093(6) 0.4424(4) 0.0221(15) Uani 1 1 d . U
C11 C 0.4977(7) 0.8408(6) 0.5211(5) 0.0275(18) Uani 1 1 d . U
H11A H 0.4952 0.7866 0.5450 0.041 Uiso 1 1 calc GR .
H11B H 0.4294 0.8660 0.5210 0.041 Uiso 1 1 calc GR .
H11C H 0.5568 0.8894 0.5466 0.041 Uiso 1 1 calc GR .
C12 C 0.5190(8) 0.8939(6) 0.4024(5) 0.0303(19) Uani 1 1 d . U
H12A H 0.5807 0.9417 0.4250 0.046 Uiso 1 1 calc GR .
H12B H 0.4523 0.9213 0.4047 0.046 Uiso 1 1 calc GR .
H12C H 0.5256 0.8719 0.3525 0.046 Uiso 1 1 calc GR .
C13 C 0.4145(6) 0.7364(6) 0.4038(5) 0.0260(17) Uani 1 1 d . U
H13A H 0.4264 0.7084 0.3561 0.039 Uiso 1 1 calc GR .
H13B H 0.3511 0.7687 0.3999 0.039 Uiso 1 1 calc GR .
H13C H 0.4028 0.6869 0.4316 0.039 Uiso 1 1 calc GR .
C14 C 0.7347(6) 0.5229(6) 0.4361(4) 0.0200(15) Uani 1 1 d . U
C15 C 0.8377(7) 0.5136(7) 0.4885(4) 0.0274(17) Uani 1 1 d . U
H15A H 0.9015 0.5471 0.4755 0.041 Uiso 1 1 calc GR .
H15B H 0.8454 0.4470 0.4853 0.041 Uiso 1 1 calc GR .
H15C H 0.8304 0.5407 0.5375 0.041 Uiso 1 1 calc GR .
C16 C 0.6365(7) 0.4569(6) 0.4516(5) 0.0253(17) Uani 1 1 d . U
H16A H 0.6258 0.4764 0.5010 0.038 Uiso 1 1 calc GR .
H16B H 0.6511 0.3918 0.4440 0.038 Uiso 1 1 calc GR .
H16C H 0.5714 0.4615 0.4193 0.038 Uiso 1 1 calc GR .
C17 C 0.7528(7) 0.4898(6) 0.3578(4) 0.0218(15) Uani 1 1 d . U
H17A H 0.6890 0.4954 0.3248 0.033 Uiso 1 1 calc GR .
H17B H 0.7653 0.4241 0.3511 0.033 Uiso 1 1 calc GR .
H17C H 0.8156 0.5291 0.3484 0.033 Uiso 1 1 calc GR .
C18 C 0.9470(6) 0.6940(5) 0.2811(4) 0.0177(14) Uani 1 1 d . U
C19 C 0.8715(6) 0.6590(5) 0.2132(4) 0.0167(14) Uani 1 1 d . U
C20 C 0.8194(5) 0.7403(5) 0.1980(4) 0.0138(13) Uani 1 1 d . U
H20 H 0.7654 0.7383 0.1583 0.017 Uiso 1 1 calc R .
C21 C 0.8611(6) 0.8229(6) 0.2513(4) 0.0201(15) Uani 1 1 d . U
C22 C 0.9365(6) 0.7925(6) 0.3036(4) 0.0208(15) Uani 1 1 d . U
H22 H 0.9737 0.8316 0.3465 0.025 Uiso 1 1 calc R .
C23 C 1.0483(6) 0.6578(6) 0.3175(4) 0.0226(15) Uani 1 1 d . U
C24 C 1.1450(7) 0.6957(6) 0.2825(5) 0.0242(16) Uani 1 1 d . U
H24A H 1.1279 0.6757 0.2306 0.036 Uiso 1 1 calc GR .
H24B H 1.2097 0.6707 0.3003 0.036 Uiso 1 1 calc GR .
H24C H 1.1581 0.7645 0.2946 0.036 Uiso 1 1 calc GR .
C25 C 1.0738(6) 0.6993(7) 0.3996(4) 0.0249(17) Uani 1 1 d . U
H25A H 1.0917 0.7678 0.4072 0.037 Uiso 1 1 calc GR .
H25B H 1.1349 0.6730 0.4213 0.037 Uiso 1 1 calc GR .
H25C H 1.0106 0.6830 0.4217 0.037 Uiso 1 1 calc GR .
C26 C 1.0459(7) 0.5483(6) 0.3105(5) 0.0288(18) Uani 1 1 d . U
H26A H 0.9831 0.5219 0.3290 0.043 Uiso 1 1 calc GR .
H26B H 1.1117 0.5356 0.3378 0.043 Uiso 1 1 calc GR .
H26C H 1.0413 0.5194 0.2602 0.043 Uiso 1 1 calc GR .
C27 C 0.8530(6) 0.5665(5) 0.1562(4) 0.0169(14) Uani 1 1 d . U
C28 C 0.8178(6) 0.4750(6) 0.1840(4) 0.0208(15) Uani 1 1 d . U
H28A H 0.8744 0.4664 0.2214 0.031 Uiso 1 1 calc GR .
H28B H 0.8061 0.4210 0.1446 0.031 Uiso 1 1 calc GR .
H28C H 0.7509 0.4803 0.2037 0.031 Uiso 1 1 calc GR .
C29 C 0.7608(6) 0.5711(6) 0.0940(4) 0.0223(15) Uani 1 1 d . U
H29A H 0.6949 0.5819 0.1136 0.033 Uiso 1 1 calc GR .
H29B H 0.7473 0.5115 0.0596 0.033 Uiso 1 1 calc GR .
H29C H 0.7827 0.6226 0.0700 0.033 Uiso 1 1 calc GR .
C30 C 0.9586(6) 0.5581(6) 0.1209(4) 0.0210(15) Uani 1 1 d . U
H30A H 0.9808 0.6168 0.1051 0.031 Uiso 1 1 calc GR .
H30B H 0.9438 0.5060 0.0799 0.031 Uiso 1 1 calc GR .
H30C H 1.0165 0.5464 0.1561 0.031 Uiso 1 1 calc GR .
C31 C 0.8410(6) 0.9247(5) 0.2503(4) 0.0199(15) Uani 1 1 d . U
C32 C 0.7515(7) 0.9300(6) 0.1880(5) 0.0256(17) Uani 1 1 d . U
H32A H 0.7740 0.9064 0.1424 0.038 Uiso 1 1 calc GR .
H32B H 0.7393 0.9954 0.1901 0.038 Uiso 1 1 calc GR .
H32C H 0.6847 0.8915 0.1923 0.038 Uiso 1 1 calc GR .
C33 C 0.9486(7) 0.9819(6) 0.2403(5) 0.0311(18) Uani 1 1 d . U
H33A H 1.0058 0.9781 0.2789 0.047 Uiso 1 1 calc GR .
H33B H 0.9391 1.0478 0.2416 0.047 Uiso 1 1 calc GR .
H33C H 0.9682 0.9558 0.1944 0.047 Uiso 1 1 calc GR .
C34 C 0.8071(7) 0.9710(5) 0.3218(5) 0.0247(16) Uani 1 1 d . U
H34A H 0.7364 0.9393 0.3263 0.037 Uiso 1 1 calc GR .
H34B H 0.8035 1.0377 0.3218 0.037 Uiso 1 1 calc GR .
H34C H 0.8603 0.9649 0.3620 0.037 Uiso 1 1 calc GR .
C35 C 0.5417(5) 0.6913(5) 0.2321(4) 0.0124(12) Uani 1 1 d . U
C36 C 0.4340(6) 0.6685(5) 0.1834(4) 0.0160(14) Uani 1 1 d . U
C37 C 0.3662(6) 0.7305(6) 0.1595(4) 0.0217(15) Uani 1 1 d . U
H37 H 0.3850 0.7967 0.1738 0.026 Uiso 1 1 calc R .
C38 C 0.2694(6) 0.6907(6) 0.1135(4) 0.0216(15) Uani 1 1 d . U
H38 H 0.2220 0.7301 0.0959 0.026 Uiso 1 1 calc R .
C39 C 0.2424(6) 0.5901(6) 0.0934(4) 0.0218(15) Uani 1 1 d . U
H39 H 0.1770 0.5643 0.0624 0.026 Uiso 1 1 calc R .
C40 C 0.3091(6) 0.5294(6) 0.1181(4) 0.0199(15) Uani 1 1 d . U
H40 H 0.2890 0.4633 0.1042 0.024 Uiso 1 1 calc R .
C41 C 0.4080(6) 0.5678(5) 0.1644(4) 0.0168(14) Uani 1 1 d . U
C42 C 0.4990(6) 0.5254(5) 0.2015(4) 0.0160(14) Uani 1 1 d . U
C43 C 0.3853(6) 0.3374(5) 0.1585(4) 0.0177(14) Uani 1 1 d . U
C44 C 0.2958(6) 0.3288(5) 0.1981(4) 0.0193(14) Uani 1 1 d . U
C45 C 0.1937(6) 0.2888(5) 0.1589(4) 0.0189(14) Uani 1 1 d . U
H45 H 0.1338 0.2870 0.1836 0.023 Uiso 1 1 calc R .
C46 C 0.1751(6) 0.2511(5) 0.0844(4) 0.0183(14) Uani 1 1 d . U
C47 C 0.2666(6) 0.2515(5) 0.0495(4) 0.0189(14) Uani 1 1 d . U
H47 H 0.2571 0.2235 0.0005 0.023 Uiso 1 1 calc R .
C48 C 0.3724(6) 0.2922(5) 0.0847(4) 0.0166(14) Uani 1 1 d . U
C49 C 0.3071(6) 0.3568(6) 0.2819(4) 0.0208(15) Uani 1 1 d . U
C50 C 0.3923(6) 0.3025(6) 0.3182(5) 0.0251(16) Uani 1 1 d . U
H50A H 0.3734 0.2349 0.2990 0.038 Uiso 1 1 calc GR .
H50B H 0.3925 0.3141 0.3698 0.038 Uiso 1 1 calc GR .
H50C H 0.4639 0.3245 0.3084 0.038 Uiso 1 1 calc GR .
C51 C 0.3364(6) 0.4642(6) 0.3134(4) 0.0238(16) Uani 1 1 d . U
H51A H 0.4100 0.4859 0.3069 0.036 Uiso 1 1 calc GR .
H51B H 0.3313 0.4754 0.3643 0.036 Uiso 1 1 calc GR .
H51C H 0.2862 0.4986 0.2886 0.036 Uiso 1 1 calc GR .
C52 C 0.1974(7) 0.3247(6) 0.3076(5) 0.0256(17) Uani 1 1 d . U
H52A H 0.1421 0.3601 0.2896 0.038 Uiso 1 1 calc GR .
H52B H 0.2077 0.3368 0.3598 0.038 Uiso 1 1 calc GR .
H52C H 0.1744 0.2574 0.2892 0.038 Uiso 1 1 calc GR .
C53 C 0.0564(6) 0.2132(6) 0.0458(4) 0.0214(15) Uani 1 1 d . U
C54 C -0.0128(7) 0.2951(7) 0.0523(5) 0.0323(19) Uani 1 1 d . U
H54A H -0.0192 0.3160 0.1025 0.048 Uiso 1 1 calc GR .
H54B H -0.0847 0.2730 0.0244 0.048 Uiso 1 1 calc GR .
H54C H 0.0220 0.3477 0.0341 0.048 Uiso 1 1 calc GR .
C55 C 0.0071(7) 0.1334(7) 0.0818(6) 0.037(2) Uani 1 1 d . U
H55A H 0.0534 0.0842 0.0810 0.055 Uiso 1 1 calc GR .
H55B H -0.0648 0.1064 0.0557 0.055 Uiso 1 1 calc GR .
H55C H 0.0016 0.1596 0.1313 0.055 Uiso 1 1 calc GR .
C56 C 0.0524(7) 0.1707(7) -0.0347(5) 0.0302(19) Uani 1 1 d . U
H56A H 0.0844 0.2188 -0.0585 0.045 Uiso 1 1 calc GR .
H56B H -0.0227 0.1492 -0.0571 0.045 Uiso 1 1 calc GR .
H56C H 0.0928 0.1174 -0.0390 0.045 Uiso 1 1 calc GR .
C57 C 0.4684(6) 0.2859(6) 0.0394(4) 0.0210(15) Uani 1 1 d . U
C58 C 0.4323(7) 0.2158(7) -0.0346(5) 0.0289(18) Uani 1 1 d . U
H58A H 0.4072 0.1531 -0.0263 0.043 Uiso 1 1 calc GR .
H58B H 0.4935 0.2129 -0.0606 0.043 Uiso 1 1 calc GR .
H58C H 0.3738 0.2382 -0.0628 0.043 Uiso 1 1 calc GR .
C59 C 0.5650(7) 0.2468(6) 0.0798(5) 0.0257(17) Uani 1 1 d . U
H59A H 0.5969 0.2920 0.1234 0.039 Uiso 1 1 calc GR .
H59B H 0.6196 0.2372 0.0489 0.039 Uiso 1 1 calc GR .
H59C H 0.5384 0.1868 0.0923 0.039 Uiso 1 1 calc GR .
C60 C 0.5071(6) 0.3847(6) 0.0223(5) 0.0261(17) Uani 1 1 d . U
H60A H 0.4453 0.4091 -0.0005 0.039 Uiso 1 1 calc GR .
H60B H 0.5604 0.3784 -0.0100 0.039 Uiso 1 1 calc GR .
H60C H 0.5396 0.4282 0.0666 0.039 Uiso 1 1 calc GR .
N1 N 0.5982(5) 0.7723(4) 0.2640(3) 0.0172(12) Uani 1 1 d . U
N2 N 0.5788(5) 0.6011(4) 0.2394(3) 0.0160(12) Uani 1 1 d . U
P1 P 0.51781(14) 0.41065(13) 0.20531(10) 0.0178(4) Uani 1 1 d . .
Th1 Th 0.72876(2) 0.69900(2) 0.31920(2) 0.01406(9) Uani 1 1 d . .
C61 C 0.6997(10) 0.2103(7) 0.3434(6) 0.044(2) Uani 1 1 d . U
H61 H 0.6366 0.1931 0.3624 0.053 Uiso 1 1 calc R .
C62 C 0.8037(13) 0.2348(10) 0.3888(8) 0.065(3) Uani 1 1 d . U
H62 H 0.8109 0.2335 0.4382 0.078 Uiso 1 1 calc R .
C63 C 0.8948(12) 0.2610(9) 0.3565(8) 0.062(3) Uani 1 1 d . U
H63 H 0.9637 0.2778 0.3852 0.074 Uiso 1 1 calc R .
C64 C 0.8851(10) 0.2623(9) 0.2852(7) 0.052(3) Uani 1 1 d . U
H64 H 0.9468 0.2805 0.2650 0.062 Uiso 1 1 calc R .
C65 C 0.7861(9) 0.2375(8) 0.2427(6) 0.042(2) Uani 1 1 d . U
H65 H 0.7805 0.2374 0.1931 0.051 Uiso 1 1 calc R .
C66 C 0.6945(9) 0.2127(7) 0.2709(6) 0.039(2) Uani 1 1 d . U
H66 H 0.6270 0.1969 0.2404 0.047 Uiso 1 1 calc R .

loop_
_atom_site_aniso_label
_atom_site_aniso_U_11
_atom_site_aniso_U_22
_atom_site_aniso_U_33
_atom_site_aniso_U_23
_atom_site_aniso_U_13
_atom_site_aniso_U_12
C1 0.018(3) 0.020(3) 0.019(3) 0.003(2) 0.007(2) 0.005(2)
C2 0.016(3) 0.021(3) 0.018(3) 0.004(2) 0.007(2) 0.006(2)
C3 0.012(3) 0.017(3) 0.020(3) 0.003(2) 0.008(2) 0.001(2)
C4 0.010(3) 0.016(3) 0.021(3) 0.006(2) 0.007(2) 0.008(2)
C5 0.014(3) 0.028(3) 0.018(3) -0.001(3) 0.009(2) 0.001(3)
C6 0.029(3) 0.029(3) 0.020(3) 0.003(3) 0.003(3) 0.001(3)
C7 0.027(4) 0.032(4) 0.039(5) 0.006(4) 0.001(4) -0.003(3)
C8 0.048(5) 0.036(4) 0.016(4) -0.001(3) 0.006(4) -0.011(4)
C9 0.044(5) 0.024(4) 0.033(5) 0.001(3) 0.017(4) 0.000(4)
C10 0.020(3) 0.025(3) 0.022(3) 0.002(3) 0.007(3) 0.005(3)
C11 0.024(4) 0.034(4) 0.031(4) 0.007(3) 0.012(3) 0.018(3)
C12 0.035(5) 0.031(4) 0.030(4) 0.004(3) 0.013(4) 0.015(4)
C13 0.011(3) 0.036(4) 0.032(4) 0.003(3) 0.005(3) 0.010(3)
C14 0.017(3) 0.024(3) 0.019(3) 0.001(2) 0.007(2) 0.001(2)
C15 0.027(4) 0.039(4) 0.020(4) 0.006(3) 0.007(3) 0.013(3)
C16 0.026(4) 0.023(4) 0.034(4) 0.009(3) 0.018(3) 0.010(3)
C17 0.028(4) 0.024(4) 0.016(4) 0.003(3) 0.009(3) 0.011(3)
C18 0.0173(16) 0.0185(16) 0.0177(16) 0.0030(10) 0.0041(10) 0.0032(10)
C19 0.015(3) 0.020(3) 0.017(3) 0.003(2) 0.008(2) 0.004(2)
C20 0.009(3) 0.020(3) 0.014(3) 0.005(2) 0.005(2) 0.003(2)
C21 0.016(3) 0.025(3) 0.019(3) 0.000(2) 0.007(2) 0.003(2)
C22 0.020(3) 0.024(3) 0.019(3) 0.003(2) 0.005(2) 0.003(3)
C23 0.017(3) 0.031(3) 0.020(3) 0.006(3) 0.004(2) 0.001(3)
C24 0.021(2) 0.027(2) 0.027(2) 0.0059(17) 0.0039(17) 0.0076(17)
C25 0.011(3) 0.045(5) 0.021(4) 0.008(3) 0.003(3) 0.009(3)
C26 0.026(4) 0.031(4) 0.033(5) 0.010(3) 0.012(3) 0.005(3)
C27 0.015(3) 0.021(3) 0.017(3) -0.001(2) 0.009(2) 0.008(2)
C28 0.011(3) 0.029(4) 0.026(4) 0.007(3) 0.008(3) 0.012(3)
C29 0.021(4) 0.025(4) 0.020(4) 0.000(3) 0.007(3) 0.003(3)
C30 0.013(3) 0.026(4) 0.028(4) 0.007(3) 0.011(3) 0.006(3)
C31 0.021(3) 0.019(3) 0.021(3) 0.007(2) 0.006(3) 0.002(2)
C32 0.028(4) 0.026(4) 0.024(4) 0.005(3) 0.003(3) 0.010(3)
C33 0.030(4) 0.032(4) 0.033(5) 0.010(4) 0.006(4) 0.006(4)
C34 0.028(4) 0.015(3) 0.031(4) 0.001(3) 0.005(3) 0.008(3)
C35 0.0116(15) 0.0135(15) 0.0129(15) 0.0027(9) 0.0018(10) 0.0040(10)
C36 0.013(3) 0.019(3) 0.017(3) 0.001(2) 0.007(2) 0.005(2)
C37 0.018(3) 0.027(3) 0.023(3) 0.001(3) 0.010(3) 0.010(3)
C38 0.020(3) 0.028(3) 0.020(3) 0.008(3) 0.010(3) 0.007(3)
C39 0.018(3) 0.029(3) 0.019(3) 0.003(3) 0.008(2) 0.001(3)
C40 0.014(3) 0.027(3) 0.020(3) 0.004(3) 0.007(2) 0.004(2)
C41 0.012(3) 0.023(3) 0.018(3) 0.005(2) 0.009(2) 0.004(2)
C42 0.009(3) 0.022(3) 0.020(3) 0.002(2) 0.011(2) 0.004(2)
C43 0.010(3) 0.022(3) 0.022(3) 0.005(2) 0.003(2) 0.003(2)
C44 0.019(3) 0.021(3) 0.021(3) 0.005(2) 0.005(2) 0.006(2)
C45 0.016(3) 0.023(3) 0.019(3) 0.006(2) 0.009(2) -0.001(2)
C46 0.013(3) 0.021(3) 0.023(3) 0.005(2) 0.006(2) 0.006(2)
C47 0.017(3) 0.021(3) 0.019(3) 0.000(2) 0.008(2) 0.003(2)
C48 0.013(3) 0.019(3) 0.018(3) 0.005(2) 0.002(2) 0.003(2)
C49 0.019(3) 0.025(3) 0.019(3) 0.005(2) 0.006(2) 0.001(3)
C50 0.020(4) 0.030(4) 0.028(4) 0.010(3) 0.006(3) 0.004(3)
C51 0.019(4) 0.030(4) 0.023(4) -0.001(3) 0.015(3) 0.001(3)
C52 0.022(4) 0.032(4) 0.022(4) 0.006(3) 0.010(3) -0.007(3)
C53 0.017(3) 0.026(3) 0.021(3) 0.002(3) 0.007(2) 0.004(3)
C54 0.023(4) 0.044(5) 0.029(4) 0.006(4) 0.001(3) 0.005(4)
C55 0.024(4) 0.041(5) 0.043(5) 0.006(4) 0.011(4) -0.009(4)
C56 0.013(4) 0.038(4) 0.036(5) 0.000(4) 0.003(3) 0.003(3)
C57 0.016(3) 0.028(3) 0.020(3) 0.003(3) 0.003(2) 0.006(3)
C58 0.023(4) 0.039(4) 0.024(4) -0.003(3) 0.012(3) 0.007(3)
C59 0.020(4) 0.034(4) 0.028(4) 0.004(3) 0.008(3) 0.020(3)
C60 0.016(4) 0.040(4) 0.022(4) 0.007(3) 0.008(3) -0.004(3)
N1 0.0161(14) 0.0181(14) 0.0174(15) 0.0032(9) 0.0019(9) 0.0045(9)
N2 0.011(2) 0.018(2) 0.021(3) 0.004(2) 0.007(2) 0.006(2)
P1 0.0104(8) 0.0221(9) 0.0212(9) 0.0031(7) 0.0048(7) 0.0033(7)
Th1 0.00749(13) 0.02013(13) 0.01601(14) 0.00233(9) 0.00651(8) 0.00414(8)
C61 0.051(4) 0.038(4) 0.047(4) 0.005(3) 0.021(4) 0.016(3)
C62 0.086(5) 0.052(5) 0.057(5) 0.009(4) 0.005(4) 0.021(4)
C63 0.057(5) 0.051(5) 0.073(5) 0.006(4) -0.008(4) 0.018(4)
C64 0.046(4) 0.047(4) 0.060(5) 0.003(4) 0.009(4) 0.012(4)
C65 0.044(4) 0.042(4) 0.042(4) 0.006(3) 0.013(3) 0.003(3)
C66 0.038(4) 0.038(4) 0.042(4) 0.007(3) 0.009(3) 0.006(3)

loop_
_atom_type_symbol
_atom_type_description
_atom_type_scat_dispersion_real
_atom_type_scat_dispersion_imag
_atom_type_scat_source
C C 0.0181 0.0091 'International Tables Vol C Tables 4.2.6.8 and 6.1.1.4'
H H 0.0000 0.0000 'International Tables Vol C Tables 4.2.6.8 and 6.1.1.4'
N N 0.0311 0.0180 'International Tables Vol C Tables 4.2.6.8 and 6.1.1.4'
P P 0.2955 0.4335 'International Tables Vol C Tables 4.2.6.8 and 6.1.1.4'
Th Th -4.1491 12.3296 'International Tables Vol C Tables 4.2.6.8 and 6.1.1.4'

loop_
_geom_angle_atom_site_label_1
_geom_angle_atom_site_label_2
_geom_angle_atom_site_label_3
_geom_angle
C2 C1 C6 134.3(7)
C2 C1 Th1 74.0(4)
C5 C1 C2 106.0(6)
C5 C1 C6 117.5(7)
C5 C1 Th1 70.5(4)
C6 C1 Th1 132.4(5)
C1 C2 C10 132.5(7)
C1 C2 Th1 77.6(4)
C3 C2 C1 105.1(6)
C3 C2 C10 121.3(7)
C3 C2 Th1 69.6(4)
C10 C2 Th1 125.9(5)
C2 C3 H3 124.2
C2 C3 Th1 81.5(4)
C4 C3 C2 111.7(6)
C4 C3 H3 124.2
C4 C3 Th1 76.5(4)
Th1 C3 H3 109.8
C3 C4 C14 127.1(6)
C3 C4 Th1 74.5(4)
C5 C4 C3 105.3(6)
C5 C4 C14 127.5(6)
C5 C4 Th1 77.1(4)
C14 C4 Th1 110.5(4)
C1 C5 H5 124.1
C1 C5 Th1 81.4(5)
C4 C5 C1 111.8(7)
C4 C5 H5 124.1
C4 C5 Th1 74.3(4)
Th1 C5 H5 112.0
C7 C6 C1 111.0(7)
C7 C6 C8 107.3(8)
C7 C6 C9 108.0(7)
C8 C6 C1 105.2(7)
C9 C6 C1 117.9(7)
C9 C6 C8 106.9(7)
C6 C7 H7A 109.5
C6 C7 H7B 109.5
C6 C7 H7C 109.5
H7A C7 H7B 109.5
H7A C7 H7C 109.5
H7B C7 H7C 109.5
C6 C8 H8A 109.5
C6 C8 H8B 109.5
C6 C8 H8C 109.5
H8A C8 H8B 109.5
H8A C8 H8C 109.5
H8B C8 H8C 109.5
C6 C9 H9A 109.5
C6 C9 H9B 109.5
C6 C9 H9C 109.5
H9A C9 H9B 109.5
H9A C9 H9C 109.5
H9B C9 H9C 109.5
C2 C10 C13 109.4(6)
C11 C10 C2 108.3(6)
C11 C10 C13 106.3(7)
C12 C10 C2 115.3(7)
C12 C10 C11 110.7(7)
C12 C10 C13 106.5(7)
C10 C11 H11A 109.5
C10 C11 H11B 109.5
C10 C11 H11C 109.5
H11A C11 H11B 109.5
H11A C11 H11C 109.5
H11B C11 H11C 109.5
C10 C12 H12A 109.5
C10 C12 H12B 109.5
C10 C12 H12C 109.5
H12A C12 H12B 109.5
H12A C12 H12C 109.5
H12B C12 H12C 109.5
C10 C13 H13A 109.5
C10 C13 H13B 109.5
C10 C13 H13C 109.5
H13A C13 H13B 109.5
H13A C13 H13C 109.5
H13B C13 H13C 109.5
C4 C14 C15 111.3(6)
C4 C14 C16 109.8(6)
C4 C14 C17 109.6(6)
C15 C14 C16 108.1(7)
C17 C14 C15 108.9(6)
C17 C14 C16 109.0(6)
C14 C15 H15A 109.5
C14 C15 H15B 109.5
C14 C15 H15C 109.5
H15A C15 H15B 109.5
H15A C15 H15C 109.5
H15B C15 H15C 109.5
C14 C16 H16A 109.5
C14 C16 H16B 109.5
C14 C16 H16C 109.5
H16A C16 H16B 109.5
H16A C16 H16C 109.5
H16B C16 H16C 109.5
C14 C17 H17A 109.5
C14 C17 H17B 109.5
C14 C17 H17C 109.5
H17A C17 H17B 109.5
H17A C17 H17C 109.5
H17B C17 H17C 109.5
C19 C18 C23 133.3(7)
C19 C18 Th1 74.5(4)
C22 C18 C19 106.8(7)
C22 C18 C23 117.3(7)
C22 C18 Th1 73.1(4)
C23 C18 Th1 131.3(5)
C18 C19 C27 133.8(7)
C18 C19 Th1 76.3(4)
C20 C19 C18 105.6(6)
C20 C19 C27 119.9(6)
C20 C19 Th1 72.3(4)
C27 C19 Th1 123.2(5)
C19 C20 H20 124.5
C19 C20 Th1 78.1(4)
C21 C20 C19 111.1(6)
C21 C20 H20 124.5
C21 C20 Th1 77.5(4)
Th1 C20 H20 111.9
C20 C21 C22 105.6(7)
C20 C21 C31 127.8(7)
C20 C21 Th1 73.6(4)
C22 C21 C31 126.3(7)
C22 C21 Th1 74.9(4)
C31 C21 Th1 121.5(5)
C18 C22 H22 124.6
C18 C22 Th1 78.1(4)
C21 C22 C18 110.8(7)
C21 C22 H22 124.6
C21 C22 Th1 76.1(4)
Th1 C22 H22 113.1
C18 C23 C26 117.9(7)
C24 C23 C18 105.9(6)
C24 C23 C25 108.1(6)
C24 C23 C26 107.6(6)
C25 C23 C18 111.4(6)
C25 C23 C26 105.7(7)
C23 C24 H24A 109.5
C23 C24 H24B 109.5
C23 C24 H24C 109.5
H24A C24 H24B 109.5
H24A C24 H24C 109.5
H24B C24 H24C 109.5
C23 C25 H25A 109.5
C23 C25 H25B 109.5
C23 C25 H25C 109.5
H25A C25 H25B 109.5
H25A C25 H25C 109.5
H25B C25 H25C 109.5
C23 C26 H26A 109.5
C23 C26 H26B 109.5
C23 C26 H26C 109.5
H26A C26 H26B 109.5
H26A C26 H26C 109.5
H26B C26 H26C 109.5
C19 C27 C28 115.0(6)
C19 C27 C29 110.1(6)
C19 C27 C30 109.1(6)
C28 C27 C29 105.6(6)
C28 C27 C30 110.6(6)
C29 C27 C30 106.1(6)
C27 C28 H28A 109.5
C27 C28 H28B 109.5
C27 C28 H28C 109.5
H28A C28 H28B 109.5
H28A C28 H28C 109.5
H28B C28 H28C 109.5
C27 C29 H29A 109.5
C27 C29 H29B 109.5
C27 C29 H29C 109.5
H29A C29 H29B 109.5
H29A C29 H29C 109.5
H29B C29 H29C 109.5
C27 C30 H30A 109.5
C27 C30 H30B 109.5
C27 C30 H30C 109.5
H30A C30 H30B 109.5
H30A C30 H30C 109.5
H30B C30 H30C 109.5
C21 C31 C32 111.9(6)
C21 C31 C33 107.7(6)
C21 C31 C34 111.4(6)
C32 C31 C33 108.9(7)
C32 C31 C34 108.1(6)
C33 C31 C34 108.9(7)
C31 C32 H32A 109.5
C31 C32 H32B 109.5
C31 C32 H32C 109.5
H32A C32 H32B 109.5
H32A C32 H32C 109.5
H32B C32 H32C 109.5
C31 C33 H33A 109.5
C31 C33 H33B 109.5
C31 C33 H33C 109.5
H33A C33 H33B 109.5
H33A C33 H33C 109.5
H33B C33 H33C 109.5
C31 C34 H34A 109.5
C31 C34 H34B 109.5
C31 C34 H34C 109.5
H34A C34 H34B 109.5
H34A C34 H34C 109.5
H34B C34 H34C 109.5
C36 C35 Th1 169.9(5)
N1 C35 C36 130.8(6)
N1 C35 N2 122.2(6)
N1 C35 Th1 59.2(4)
N2 C35 C36 107.0(6)
N2 C35 Th1 63.1(3)
C37 C36 C35 129.0(7)
C37 C36 C41 123.4(7)
C41 C36 C35 107.6(6)
C36 C37 H37 121.2
C38 C37 C36 117.6(7)
C38 C37 H37 121.2
C37 C38 H38 120.1
C37 C38 C39 119.9(8)
C39 C38 H38 120.1
C38 C39 H39 118.9
C40 C39 C38 122.2(8)
C40 C39 H39 118.9
C39 C40 H40 120.4
C39 C40 C41 119.2(7)
C41 C40 H40 120.4
C36 C41 C42 108.0(6)
C40 C41 C36 117.8(7)
C40 C41 C42 134.3(7)
C41 C42 P1 132.7(6)
N2 C42 C41 107.6(6)
N2 C42 P1 119.7(5)
C44 C43 P1 118.8(6)
C48 C43 C44 120.2(7)
C48 C43 P1 120.9(5)
C43 C44 C49 124.2(7)
C45 C44 C43 117.3(7)
C45 C44 C49 118.4(7)
C44 C45 H45 118.1
C44 C45 C46 123.9(7)
C46 C45 H45 118.1
C45 C46 C53 119.1(6)
C47 C46 C45 116.7(7)
C47 C46 C53 124.2(7)
C46 C47 H47 118.5
C46 C47 C48 123.0(7)
C48 C47 H47 118.5
C43 C48 C57 124.2(6)
C47 C48 C43 118.0(7)
C47 C48 C57 117.8(6)
C44 C49 C52 110.4(6)
C50 C49 C44 109.9(6)
C50 C49 C52 105.6(6)
C51 C49 C44 115.5(7)
C51 C49 C50 109.3(7)
C51 C49 C52 105.5(6)
C49 C50 H50A 109.5
C49 C50 H50B 109.5
C49 C50 H50C 109.5
H50A C50 H50B 109.5
H50A C50 H50C 109.5
H50B C50 H50C 109.5
C49 C51 H51A 109.5
C49 C51 H51B 109.5
C49 C51 H51C 109.5
H51A C51 H51B 109.5
H51A C51 H51C 109.5
H51B C51 H51C 109.5
C49 C52 H52A 109.5
C49 C52 H52B 109.5
C49 C52 H52C 109.5
H52A C52 H52B 109.5
H52A C52 H52C 109.5
H52B C52 H52C 109.5
C54 C53 C46 109.5(6)
C54 C53 C55 109.5(7)
C55 C53 C46 109.3(7)
C56 C53 C46 111.8(6)
C56 C53 C54 109.2(7)
C56 C53 C55 107.6(7)
C53 C54 H54A 109.5
C53 C54 H54B 109.5
C53 C54 H54C 109.5
H54A C54 H54B 109.5
H54A C54 H54C 109.5
H54B C54 H54C 109.5
C53 C55 H55A 109.5
C53 C55 H55B 109.5
C53 C55 H55C 109.5
H55A C55 H55B 109.5
H55A C55 H55C 109.5
H55B C55 H55C 109.5
C53 C56 H56A 109.5
C53 C56 H56B 109.5
C53 C56 H56C 109.5
H56A C56 H56B 109.5
H56A C56 H56C 109.5
H56B C56 H56C 109.5
C58 C57 C48 111.7(6)
C59 C57 C48 111.0(6)
C59 C57 C58 106.0(6)
C60 C57 C48 110.3(6)
C60 C57 C58 106.8(7)
C60 C57 C59 110.8(7)
C57 C58 H58A 109.5
C57 C58 H58B 109.5
C57 C58 H58C 109.5
H58A C58 H58B 109.5
H58A C58 H58C 109.5
H58B C58 H58C 109.5
C57 C59 H59A 109.5
C57 C59 H59B 109.5
C57 C59 H59C 109.5
H59A C59 H59B 109.5
H59A C59 H59C 109.5
H59B C59 H59C 109.5
C57 C60 H60A 109.5
C57 C60 H60B 109.5
C57 C60 H60C 109.5
H60A C60 H60B 109.5
H60A C60 H60C 109.5
H60B C60 H60C 109.5
C35 N1 Th1 91.7(4)
C35 N2 Th1 84.0(4)
C42 N2 C35 109.6(6)
C42 N2 Th1 165.5(5)
C42 P1 C43 104.4(3)
C3 Th1 C2 28.9(2)
C3 Th1 C4 29.0(2)
C3 Th1 C5 46.5(2)
C3 Th1 C18 139.8(2)
C3 Th1 C19 154.4(2)
C3 Th1 C20 172.0(2)
C3 Th1 C21 154.2(2)
C3 Th1 C22 140.1(2)
C4 Th1 C2 48.1(2)
C4 Th1 C5 28.6(2)
C4 Th1 C18 110.9(2)
C4 Th1 C19 129.5(2)
C4 Th1 C21 145.3(2)
C4 Th1 C22 118.3(2)
C5 Th1 C2 46.8(2)
C5 Th1 C18 97.7(2)
C5 Th1 C19 125.2(2)
C5 Th1 C21 117.9(2)
C18 Th1 C2 140.8(2)
C19 Th1 C2 169.7(2)
C19 Th1 C18 29.1(2)
C20 Th1 C2 150.1(2)
C20 Th1 C4 158.06(19)
C20 Th1 C5 141.2(2)
C20 Th1 C18 47.8(2)
C20 Th1 C19 29.5(2)
C20 Th1 C21 28.8(2)
C20 Th1 C22 47.2(2)
C21 Th1 C2 125.9(2)
C21 Th1 C18 48.2(2)
C21 Th1 C19 48.6(2)
C22 Th1 C2 122.5(2)
C22 Th1 C5 94.2(2)
C22 Th1 C18 28.8(2)
C22 Th1 C19 47.8(2)
C22 Th1 C21 29.0(2)
C35 Th1 C2 89.1(2)
C35 Th1 C3 89.2(2)
C35 Th1 C4 115.4(2)
C35 Th1 C5 134.0(2)
C35 Th1 C18 128.3(2)
C35 Th1 C19 100.1(2)
C35 Th1 C20 82.8(2)
C35 Th1 C21 97.3(2)
C35 Th1 C22 126.0(2)
N1 Th1 C2 81.1(2)
N1 Th1 C3 95.1(2)
N1 Th1 C4 124.0(2)
N1 Th1 C5 126.5(2)
N1 Th1 C18 124.6(2)
N1 Th1 C19 104.7(2)
N1 Th1 C20 77.9(2)
N1 Th1 C21 79.6(2)
N1 Th1 C22 107.6(2)
N1 Th1 C35 29.1(2)
N1 Th1 N2 62.0(2)
N2 Th1 C2 99.6(2)
N2 Th1 C3 84.2(2)
N2 Th1 C4 100.0(2)
N2 Th1 C5 127.8(2)
N2 Th1 C18 118.2(2)
N2 Th1 C19 90.7(2)
N2 Th1 C20 89.1(2)
N2 Th1 C21 114.3(2)
N2 Th1 C22 135.4(2)
N2 Th1 C35 32.9(2)
C62 C61 H61 120.8
C66 C61 H61 120.8
C66 C61 C62 118.4(11)
C61 C62 H62 121.2
C63 C62 C61 117.6(13)
C63 C62 H62 121.2
C62 C63 H63 119.2
C64 C63 C62 121.5(13)
C64 C63 H63 119.2
C63 C64 H64 120.0
C63 C64 C65 120.0(13)
C65 C64 H64 120.0
C64 C65 H65 119.3
C64 C65 C66 121.3(11)
C66 C65 H65 119.3
C61 C66 H66 119.5
C65 C66 C61 121.1(11)
C65 C66 H66 119.5

loop_
_geom_bond_atom_site_label_1
_geom_bond_atom_site_label_2
_geom_bond_distance
C1 C2 1.453(10)
C1 C5 1.419(11)
C1 C6 1.553(11)
C1 Th1 2.977(7)
C2 C3 1.431(10)
C2 C10 1.538(10)
C2 Th1 2.930(7)
C3 H3 0.9300
C3 C4 1.397(10)
C3 Th1 2.777(7)
C4 C5 1.393(10)
C4 C14 1.514(10)
C4 Th1 2.803(7)
C5 H5 0.9300
C5 Th1 2.838(8)
C6 C7 1.519(12)
C6 C8 1.551(12)
C6 C9 1.536(12)
C7 H7A 0.9600
C7 H7B 0.9600
C7 H7C 0.9600
C8 H8A 0.9600
C8 H8B 0.9600
C8 H8C 0.9600
C9 H9A 0.9600
C9 H9B 0.9600
C9 H9C 0.9600
C10 C11 1.535(11)
C10 C12 1.532(12)
C10 C13 1.548(11)
C11 H11A 0.9600
C11 H11B 0.9600
C11 H11C 0.9600
C12 H12A 0.9600
C12 H12B 0.9600
C12 H12C 0.9600
C13 H13A 0.9600
C13 H13B 0.9600
C13 H13C 0.9600
C14 C15 1.542(11)
C14 C16 1.542(10)
C14 C17 1.529(10)
C15 H15A 0.9600
C15 H15B 0.9600
C15 H15C 0.9600
C16 H16A 0.9600
C16 H16B 0.9600
C16 H16C 0.9600
C17 H17A 0.9600
C17 H17B 0.9600
C17 H17C 0.9600
C18 C19 1.454(10)
C18 C22 1.427(10)
C18 C23 1.539(11)
C18 Th1 2.901(7)
C19 C20 1.448(10)
C19 C27 1.528(10)
C19 Th1 2.878(7)
C20 H20 0.9300
C20 C21 1.408(10)
C20 Th1 2.802(7)
C21 C22 1.425(11)
C21 C31 1.509(10)
C21 Th1 2.851(8)
C22 H22 0.9300
C22 Th1 2.836(8)
C23 C24 1.535(11)
C23 C25 1.538(11)
C23 C26 1.545(11)
C24 H24A 0.9600
C24 H24B 0.9600
C24 H24C 0.9600
C25 H25A 0.9600
C25 H25B 0.9600
C25 H25C 0.9600
C26 H26A 0.9600
C26 H26B 0.9600
C26 H26C 0.9600
C27 C28 1.530(11)
C27 C29 1.541(11)
C27 C30 1.557(9)
C28 H28A 0.9600
C28 H28B 0.9600
C28 H28C 0.9600
C29 H29A 0.9600
C29 H29B 0.9600
C29 H29C 0.9600
C30 H30A 0.9600
C30 H30B 0.9600
C30 H30C 0.9600
C31 C32 1.524(11)
C31 C33 1.532(11)
C31 C34 1.535(11)
C32 H32A 0.9600
C32 H32B 0.9600
C32 H32C 0.9600
C33 H33A 0.9600
C33 H33B 0.9600
C33 H33C 0.9600
C34 H34A 0.9600
C34 H34B 0.9600
C34 H34C 0.9600
C35 C36 1.484(10)
C35 N1 1.284(9)
C35 N2 1.442(9)
C35 Th1 2.637(7)
C36 C37 1.382(11)
C36 C41 1.411(10)
C37 H37 0.9300
C37 C38 1.381(11)
C38 H38 0.9300
C38 C39 1.410(11)
C39 H39 0.9300
C39 C40 1.364(11)
C40 H40 0.9300
C40 C41 1.400(11)
C41 C42 1.493(11)
C42 N2 1.398(9)
C42 P1 1.697(7)
C43 C44 1.426(10)
C43 C48 1.411(11)
C43 P1 1.861(7)
C44 C45 1.382(11)
C44 C49 1.547(11)
C45 H45 0.9300
C45 C46 1.396(11)
C46 C47 1.387(10)
C46 C53 1.543(10)
C47 H47 0.9300
C47 C48 1.398(10)
C48 C57 1.561(10)
C49 C50 1.540(11)
C49 C51 1.530(11)
C49 C52 1.552(10)
C50 H50A 0.9600
C50 H50B 0.9600
C50 H50C 0.9600
C51 H51A 0.9600
C51 H51B 0.9600
C51 H51C 0.9600
C52 H52A 0.9600
C52 H52B 0.9600
C52 H52C 0.9600
C53 C54 1.531(12)
C53 C55 1.533(12)
C53 C56 1.530(11)
C54 H54A 0.9600
C54 H54B 0.9600
C54 H54C 0.9600
C55 H55A 0.9600
C55 H55B 0.9600
C55 H55C 0.9600
C56 H56A 0.9600
C56 H56B 0.9600
C56 H56C 0.9600
C57 C58 1.551(11)
C57 C59 1.546(11)
C57 C60 1.538(11)
C58 H58A 0.9600
C58 H58B 0.9600
C58 H58C 0.9600
C59 H59A 0.9600
C59 H59B 0.9600
C59 H59C 0.9600
C60 H60A 0.9600
C60 H60B 0.9600
C60 H60C 0.9600
N1 Th1 2.266(6)
N2 Th1 2.365(6)
C61 H61 0.9300
C61 C62 1.419(19)
C61 C66 1.369(16)
C62 H62 0.9300
C62 C63 1.40(2)
C63 H63 0.9300
C63 C64 1.340(19)
C64 H64 0.9300
C64 C65 1.345(16)
C65 H65 0.9300
C65 C66 1.354(15)
C66 H66 0.9300

loop_
_geom_torsion_atom_site_label_1
_geom_torsion_atom_site_label_2
_geom_torsion_atom_site_label_3
_geom_torsion_atom_site_label_4
_geom_torsion
C1 C2 C3 C4 1.6(8)
C1 C2 C3 Th1 -70.2(5)
C1 C2 C10 C11 -64.0(11)
C1 C2 C10 C12 60.6(11)
C1 C2 C10 C13 -179.5(8)
C2 C1 C5 C4 -3.2(9)
C2 C1 C5 Th1 66.0(5)
C2 C1 C6 C7 -159.4(9)
C2 C1 C6 C8 84.8(11)
C2 C1 C6 C9 -34.1(13)
C2 C3 C4 C5 -3.4(9)
C2 C3 C4 C14 -179.2(7)
C2 C3 C4 Th1 -75.0(5)
C3 C2 C10 C11 102.0(8)
C3 C2 C10 C12 -133.4(8)
C3 C2 C10 C13 -13.4(10)
C3 C4 C5 C1 4.1(9)
C3 C4 C5 Th1 -69.7(5)
C3 C4 C14 C15 -157.7(7)
C3 C4 C14 C16 -38.0(10)
C3 C4 C14 C17 81.8(9)
C5 C1 C2 C3 1.0(8)
C5 C1 C2 C10 168.6(8)
C5 C1 C2 Th1 -63.7(5)
C5 C1 C6 C7 40.2(10)
C5 C1 C6 C8 -75.6(9)
C5 C1 C6 C9 165.4(7)
C5 C4 C14 C15 27.5(11)
C5 C4 C14 C16 147.1(8)
C5 C4 C14 C17 -93.1(9)
C6 C1 C2 C3 -161.0(8)
C6 C1 C2 C10 6.6(15)
C6 C1 C2 Th1 134.4(9)
C6 C1 C5 C4 162.4(7)
C6 C1 C5 Th1 -128.4(6)
C10 C2 C3 C4 -167.8(7)
C10 C2 C3 Th1 120.4(7)
C14 C4 C5 C1 179.8(7)
C14 C4 C5 Th1 106.1(7)
C18 C19 C20 C21 1.8(8)
C18 C19 C20 Th1 -69.7(5)
C18 C19 C27 C28 61.9(10)
C18 C19 C27 C29 -178.9(8)
C18 C19 C27 C30 -62.9(10)
C19 C18 C22 C21 -2.5(8)
C19 C18 C22 Th1 67.5(5)
C19 C18 C23 C24 83.0(10)
C19 C18 C23 C25 -159.7(8)
C19 C18 C23 C26 -37.4(12)
C19 C20 C21 C22 -3.3(8)
C19 C20 C21 C31 170.6(7)
C19 C20 C21 Th1 -71.9(5)
C20 C19 C27 C28 -129.4(7)
C20 C19 C27 C29 -10.2(9)
C20 C19 C27 C30 105.8(7)
C20 C21 C22 C18 3.6(8)
C20 C21 C22 Th1 -67.8(5)
C20 C21 C31 C32 9.5(11)
C20 C21 C31 C33 -110.1(8)
C20 C21 C31 C34 130.6(8)
C22 C18 C19 C20 0.5(8)
C22 C18 C19 C27 170.3(7)
C22 C18 C19 Th1 -66.5(5)
C22 C18 C23 C24 -76.2(8)
C22 C18 C23 C25 41.1(9)
C22 C18 C23 C26 163.4(7)
C22 C21 C31 C32 -177.8(7)
C22 C21 C31 C33 62.6(10)
C22 C21 C31 C34 -56.7(10)
C23 C18 C19 C20 -160.3(8)
C23 C18 C19 C27 9.6(14)
C23 C18 C19 Th1 132.8(8)
C23 C18 C22 C21 161.8(7)
C23 C18 C22 Th1 -128.2(6)
C27 C19 C20 C21 -169.8(6)
C27 C19 C20 Th1 118.7(6)
C31 C21 C22 C18 -170.4(7)
C31 C21 C22 Th1 118.3(7)
C35 C36 C37 C38 179.7(7)
C35 C36 C41 C40 -179.8(6)
C35 C36 C41 C42 0.4(8)
C36 C35 N1 Th1 177.7(7)
C36 C35 N2 C42 -2.8(8)
C36 C35 N2 Th1 -177.7(5)
C36 C37 C38 C39 0.8(11)
C36 C41 C42 N2 -2.2(8)
C36 C41 C42 P1 177.0(6)
C37 C36 C41 C40 1.0(11)
C37 C36 C41 C42 -178.7(7)
C37 C38 C39 C40 0.1(12)
C38 C39 C40 C41 -0.5(11)
C39 C40 C41 C36 -0.1(11)
C39 C40 C41 C42 179.6(7)
C40 C41 C42 N2 178.1(8)
C40 C41 C42 P1 -2.7(13)
C41 C36 C37 C38 -1.4(11)
C41 C42 N2 C35 3.1(7)
C41 C42 N2 Th1 162.5(16)
C41 C42 P1 C43 -6.5(8)
C43 C44 C45 C46 4.5(11)
C43 C44 C49 C50 -55.7(10)
C43 C44 C49 C51 68.5(10)
C43 C44 C49 C52 -171.9(7)
C43 C48 C57 C58 169.1(7)
C43 C48 C57 C59 51.0(10)
C43 C48 C57 C60 -72.2(9)
C44 C43 C48 C47 9.1(11)
C44 C43 C48 C57 -171.7(7)
C44 C43 P1 C42 -81.3(7)
C44 C45 C46 C47 2.3(11)
C44 C45 C46 C53 -176.8(7)
C45 C44 C49 C50 121.2(7)
C45 C44 C49 C51 -114.6(8)
C45 C44 C49 C52 5.1(10)
C45 C46 C47 C48 -3.6(11)
C45 C46 C53 C54 61.3(9)
C45 C46 C53 C55 -58.6(9)
C45 C46 C53 C56 -177.5(7)
C46 C47 C48 C43 -2.0(11)
C46 C47 C48 C57 178.7(7)
C47 C46 C53 C54 -117.7(8)
C47 C46 C53 C55 122.4(8)
C47 C46 C53 C56 3.4(11)
C47 C48 C57 C58 -11.7(10)
C47 C48 C57 C59 -129.8(7)
C47 C48 C57 C60 106.9(8)
C48 C43 C44 C45 -10.3(11)
C48 C43 C44 C49 166.7(7)
C48 C43 P1 C42 97.7(6)
C49 C44 C45 C46 -172.7(7)
C53 C46 C47 C48 175.5(7)
N1 C35 C36 C37 0.2(13)
N1 C35 C36 C41 -178.9(7)
N1 C35 N2 C42 177.4(6)
N1 C35 N2 Th1 2.5(7)
N2 C35 C36 C37 -179.5(7)
N2 C35 C36 C41 1.4(8)
N2 C35 N1 Th1 -2.6(7)
N2 C42 P1 C43 172.5(5)
P1 C42 N2 C35 -176.2(5)
P1 C42 N2 Th1 -17(2)
P1 C43 C44 C45 168.7(6)
P1 C43 C44 C49 -14.3(10)
P1 C43 C48 C47 -169.8(6)
P1 C43 C48 C57 9.3(10)
Th1 C1 C2 C3 64.6(5)
Th1 C1 C2 C10 -127.7(8)
Th1 C1 C5 C4 -69.2(6)
Th1 C1 C6 C7 -47.9(10)
Th1 C1 C6 C8 -163.6(6)
Th1 C1 C6 C9 77.4(9)
Th1 C2 C3 C4 71.8(5)
Th1 C2 C10 C11 -171.7(5)
Th1 C2 C10 C12 -47.0(9)
Th1 C2 C10 C13 72.9(8)
Th1 C3 C4 C5 71.6(5)
Th1 C3 C4 C14 -104.2(7)
Th1 C4 C5 C1 73.8(6)
Th1 C4 C14 C15 116.7(6)
Th1 C4 C14 C16 -123.6(6)
Th1 C4 C14 C17 -3.9(7)
Th1 C18 C19 C20 66.9(4)
Th1 C18 C19 C27 -123.2(8)
Th1 C18 C22 C21 -70.0(5)
Th1 C18 C23 C24 -167.2(5)
Th1 C18 C23 C25 -49.9(9)
Th1 C18 C23 C26 72.4(9)
Th1 C19 C20 C21 71.5(5)
Th1 C19 C27 C28 -41.7(8)
Th1 C19 C27 C29 77.4(7)
Th1 C19 C27 C30 -166.6(5)
Th1 C20 C21 C22 68.6(5)
Th1 C20 C21 C31 -117.5(7)
Th1 C21 C22 C18 71.3(5)
Th1 C21 C31 C32 -83.8(7)
Th1 C21 C31 C33 156.6(5)
Th1 C21 C31 C34 37.3(8)
Th1 C35 C36 C37 169(2)
Th1 C35 C36 C41 -10(3)
Th1 C35 N2 C42 174.9(6)
C61 C62 C63 C64 -0.5(19)
C62 C61 C66 C65 0.1(16)
C62 C63 C64 C65 0(2)
C63 C64 C65 C66 1.3(18)
C64 C65 C66 C61 -1.1(17)
C66 C61 C62 C63 0.7(17)

loop_
_smtbx_masks_void_nr
_smtbx_masks_void_average_x
_smtbx_masks_void_average_y
_smtbx_masks_void_average_z
_smtbx_masks_void_volume
_smtbx_masks_void_count_electrons
1 -0.500 0.000 0.000 485.5 90.7
